data_7700147
loop_
_publ_author_name
'Meng, Xianghe'
'Liang, Fei'
'Kang, Kaijin'
'Tang, Jian'
'Huang, Qian'
'Yin, Wenlong'
'Lin, Zheshuai'
'Xia, Mingjun'

_publ_section_title
;
 A rich structural chemistry in \p-conjugated hydroisocyanurates: layered
 structures of
 A<sub>2</sub>B(H<sub>2</sub>C<sub>3</sub>N<sub>3</sub>O<sub>3</sub>)<sub>4</sub>&#x00B7;nH<sub>2</sub>O
 (A = K, Rb, Cs; B = Mg, Ca; n = 4, 10) with high ultraviolet transparency
 and strong optical anisotropy.
;
_journal_issue 25
_journal_name_full 'Dalton transactions (Cambridge, England : 2003)'
_journal_page_first 9048
_journal_page_last 9052
_journal_paper_doi 10.1039/c9dt01871a
_journal_volume 48
_journal_year 2019
_chemical_formula_sum 'C12 H16 K2 Mg N12 O16'
_chemical_formula_weight 686.88
_space_group_IT_number 12
_space_group_name_Hall '-C 2y'
_space_group_name_H-M_alt 'C 1 2/m 1'
_symmetry_space_group_name_Hall '-C 2y'
_symmetry_space_group_name_H-M 'C 1 2/m 1'
_atom_sites_solution_hydrogens geom
_atom_sites_solution_primary direct
_atom_sites_solution_secondary difmap
_audit_creation_method SHELXL-97
_audit_update_record
;
2019-04-30 deposited with the CCDC.    2019-06-03 downloaded from the CCDC.
;
_cell_angle_alpha 90.00
_cell_angle_beta 116.876(6)
_cell_angle_gamma 90.00
_cell_formula_units_Z 2
_cell_length_a 11.7623(7)
_cell_length_b 15.9722(9)
_cell_length_c 6.9802(4)
_cell_measurement_temperature 293(2)
_cell_volume 1169.72(13)
_computing_structure_refinement 'SHELXL-97 (Sheldrick, 1997)'
_computing_structure_solution 'SHELXS-97 (Sheldrick, 1990)'
_diffrn_ambient_temperature 293(2)
_diffrn_measured_fraction_theta_full 0.998
_diffrn_measured_fraction_theta_max 0.998
_diffrn_radiation_monochromator graphite
_diffrn_radiation_source 'fine-focus sealed tube'
_diffrn_radiation_type MoK\a
_diffrn_radiation_wavelength 0.71073
_diffrn_reflns_av_R_equivalents 0.0310
_diffrn_reflns_av_sigmaI/netI 0.0212
_diffrn_reflns_limit_h_max 14
_diffrn_reflns_limit_h_min -14
_diffrn_reflns_limit_k_max 19
_diffrn_reflns_limit_k_min -19
_diffrn_reflns_limit_l_max 8
_diffrn_reflns_limit_l_min -8
_diffrn_reflns_number 6723
_diffrn_reflns_theta_full 26.37
_diffrn_reflns_theta_max 26.37
_diffrn_reflns_theta_min 3.22
_exptl_absorpt_coefficient_mu 0.542
_exptl_crystal_density_diffrn 1.950
_exptl_crystal_density_method 'not measured'
_exptl_crystal_F_000 700
_refine_diff_density_max 1.610
_refine_diff_density_min -0.292
_refine_diff_density_rms 0.091
_refine_ls_extinction_method none
_refine_ls_goodness_of_fit_ref 1.056
_refine_ls_hydrogen_treatment mixed
_refine_ls_matrix_type full
_refine_ls_number_parameters 115
_refine_ls_number_reflns 1242
_refine_ls_number_restraints 2
_refine_ls_restrained_S_all 1.056
_refine_ls_R_factor_all 0.0441
_refine_ls_R_factor_gt 0.0414
_refine_ls_shift/su_max 0.000
_refine_ls_shift/su_mean 0.000
_refine_ls_structure_factor_coef Fsqd
_refine_ls_weighting_details 'calc w=1/[\s^2^(Fo^2^)+(0.0838P)^2^+0.2476P] where P=(Fo^2^+2Fc^2^)/3'
_refine_ls_weighting_scheme calc
_refine_ls_wR_factor_gt 0.1073
_refine_ls_wR_factor_ref 0.1106
_reflns_number_gt 1126
_reflns_number_total 1242
_reflns_threshold_expression >2sigma(I)
_cod_data_source_file c9dt01871a2.cif
_cod_data_source_block 2
_cod_depositor_comments 'Adding full bibliography for 7700146--7700149.cif.'
_cod_original_cell_volume 1169.72(12)
_cod_database_code 7700147

loop_
_symmetry_equiv_pos_as_xyz
'x, y, z'
'-x, y, -z'
'x+1/2, y+1/2, z'
'-x+1/2, y+1/2, -z'
'-x, -y, -z'
'x, -y, z'
'-x+1/2, -y+1/2, -z'
'x+1/2, -y+1/2, z'

loop_
_atom_site_label
_atom_site_type_symbol
_atom_site_fract_x
_atom_site_fract_y
_atom_site_fract_z
_atom_site_U_iso_or_equiv
_atom_site_adp_type
_atom_site_occupancy
_atom_site_symmetry_multiplicity
_atom_site_calc_flag
_atom_site_refinement_flags
K1 K 0.14366(5) 0.5000 0.86569(9) 0.0276(2) Uani 1 2 d S
Mg1 Mg 0.5000 0.5000 1.0000 0.0160(3) Uani 1 4 d S
O1 O 0.5000 0.10722(10) 1.0000 0.0278(4) Uani 1 2 d S
O2 O 0.59080(16) 0.5000 0.7978(3) 0.0218(4) Uani 1 2 d SD
O3 O 0.67303(16) 0.5000 1.2864(3) 0.0223(4) Uani 1 2 d SD
O5 O 0.29957(10) 0.35173(7) 0.9713(2) 0.0209(3) Uani 1 1 d .
O4 O 0.0000 0.39332(11) 0.5000 0.0286(4) Uani 1 2 d S
O6 O 0.19564(10) 0.14781(7) 0.5111(2) 0.0219(3) Uani 1 1 d .
N1 N 0.5000 0.36050(11) 1.0000 0.0144(4) Uani 1 2 d S
N2 N 0.0000 0.14074(12) 0.5000 0.0167(4) Uani 1 2 d S
N3 N 0.40005(12) 0.23039(8) 0.9882(2) 0.0174(3) Uani 1 1 d .
H3 H 0.3344 0.2043 0.9818 0.021 Uiso 1 1 calc R
N4 N 0.09928(12) 0.27025(8) 0.5076(2) 0.0183(3) Uani 1 1 d .
H4 H 0.1649 0.2962 0.5137 0.022 Uiso 1 1 calc R
C1 C 0.39699(13) 0.31710(10) 0.9858(2) 0.0139(3) Uani 1 1 d .
C2 C 0.10047(14) 0.18374(10) 0.5060(2) 0.0150(3) Uani 1 1 d .
C3 C 0.5000 0.18349(14) 1.0000 0.0164(5) Uani 1 2 d S
C4 C 0.0000 0.31711(14) 0.5000 0.0171(5) Uani 1 2 d S
H3O H 0.685(3) 0.5415(14) 1.371(4) 0.051(7) Uiso 1 1 d D
H2O H 0.573(2) 0.5424(12) 0.717(4) 0.039(6) Uiso 1 1 d D

loop_
_atom_site_aniso_label
_atom_site_aniso_U_11
_atom_site_aniso_U_22
_atom_site_aniso_U_33
_atom_site_aniso_U_23
_atom_site_aniso_U_13
_atom_site_aniso_U_12
K1 0.0262(3) 0.0190(3) 0.0427(4) 0.000 0.0201(3) 0.000
Mg1 0.0168(5) 0.0117(5) 0.0213(5) 0.000 0.0101(4) 0.000
O1 0.0283(9) 0.0108(9) 0.0516(11) 0.000 0.0246(8) 0.000
O2 0.0292(9) 0.0139(8) 0.0256(9) 0.000 0.0152(7) 0.000
O3 0.0254(8) 0.0155(8) 0.0249(9) 0.000 0.0102(7) 0.000
O5 0.0147(6) 0.0149(6) 0.0370(7) 0.0006(5) 0.0153(5) 0.0019(4)
O4 0.0289(9) 0.0136(9) 0.0460(11) 0.000 0.0192(8) 0.000
O6 0.0166(6) 0.0181(7) 0.0349(7) -0.0036(5) 0.0151(5) -0.0002(4)
N1 0.0127(8) 0.0116(9) 0.0206(9) 0.000 0.0091(7) 0.000
N2 0.0153(9) 0.0136(9) 0.0239(10) 0.000 0.0114(7) 0.000
N3 0.0141(7) 0.0115(7) 0.0300(8) -0.0008(5) 0.0130(6) -0.0020(5)
N4 0.0147(7) 0.0145(7) 0.0284(8) -0.0020(5) 0.0121(6) -0.0030(5)
C1 0.0157(7) 0.0129(8) 0.0140(7) -0.0010(5) 0.0076(6) -0.0011(5)
C2 0.0158(7) 0.0160(8) 0.0142(7) -0.0014(5) 0.0075(6) -0.0005(6)
C3 0.0167(10) 0.0134(11) 0.0220(11) 0.000 0.0113(8) 0.000
C4 0.0176(10) 0.0156(11) 0.0195(11) 0.000 0.0096(8) 0.000

loop_
_atom_type_symbol
_atom_type_description
_atom_type_scat_dispersion_real
_atom_type_scat_dispersion_imag
_atom_type_scat_source
C C 0.0033 0.0016 'International Tables Vol C Tables 4.2.6.8 and 6.1.1.4'
N N 0.0061 0.0033 'International Tables Vol C Tables 4.2.6.8 and 6.1.1.4'
O O 0.0106 0.0060 'International Tables Vol C Tables 4.2.6.8 and 6.1.1.4'
Mg Mg 0.0486 0.0363 'International Tables Vol C Tables 4.2.6.8 and 6.1.1.4'
K K 0.2009 0.2494 'International Tables Vol C Tables 4.2.6.8 and 6.1.1.4'
H H 0.0000 0.0000 'International Tables Vol C Tables 4.2.6.8 and 6.1.1.4'

loop_
_geom_angle_atom_site_label_1
_geom_angle_atom_site_label_2
_geom_angle_atom_site_label_3
_geom_angle
_geom_angle_site_symmetry_1
_geom_angle_site_symmetry_3
O3 K1 O1 142.97(3) 5_667 3_455
O3 K1 O1 142.97(3) 5_667 7_557
O1 K1 O1 73.99(5) 3_455 7_557
O3 K1 O5 65.59(3) 5_667 6_565
O1 K1 O5 79.92(3) 3_455 6_565
O1 K1 O5 144.56(4) 7_557 6_565
O3 K1 O5 65.59(3) 5_667 .
O1 K1 O5 144.56(4) 3_455 .
O1 K1 O5 79.92(3) 7_557 .
O5 K1 O5 110.65(5) 6_565 .
O3 K1 O4 84.74(3) 5_667 .
O1 K1 O4 116.61(3) 3_455 .
O1 K1 O4 74.89(2) 7_557 .
O5 K1 O4 139.50(4) 6_565 .
O5 K1 O4 77.99(4) . .
O3 K1 O4 84.74(3) 5_667 5_566
O1 K1 O4 74.89(2) 3_455 5_566
O1 K1 O4 116.61(3) 7_557 5_566
O5 K1 O4 77.99(4) 6_565 5_566
O5 K1 O4 139.50(4) . 5_566
O4 K1 O4 72.14(6) . 5_566
O3 K1 O2 65.22(5) 5_667 5_667
O1 K1 O2 108.15(3) 3_455 5_667
O1 K1 O2 108.15(3) 7_557 5_667
O5 K1 O2 58.11(3) 6_565 5_667
O5 K1 O2 58.11(3) . 5_667
O4 K1 O2 133.69(3) . 5_667
O4 K1 O2 133.69(3) 5_566 5_667
O3 K1 Mg1 32.27(4) 5_667 .
O1 K1 Mg1 131.40(2) 3_455 .
O1 K1 Mg1 131.40(2) 7_557 .
O5 K1 Mg1 56.07(2) 6_565 .
O5 K1 Mg1 56.07(2) . .
O4 K1 Mg1 110.564(15) . .
O4 K1 Mg1 110.564(15) 5_566 .
O2 K1 Mg1 32.95(3) 5_667 .
O3 K1 K1 178.17(4) 5_667 5_567
O1 K1 K1 36.99(3) 3_455 5_567
O1 K1 K1 36.99(3) 7_557 5_567
O5 K1 K1 113.61(3) 6_565 5_567
O5 K1 K1 113.61(3) . 5_567
O4 K1 K1 96.734(16) . 5_567
O4 K1 K1 96.734(16) 5_566 5_567
O2 K1 K1 112.95(4) 5_667 5_567
Mg1 K1 K1 145.90(2) . 5_567
O3 K1 K1 83.49(4) 5_667 5_566
O1 K1 K1 96.654(15) 3_455 5_566
O1 K1 K1 96.654(15) 7_557 5_566
O5 K1 K1 109.98(3) 6_565 5_566
O5 K1 K1 109.98(3) . 5_566
O4 K1 K1 36.07(3) . 5_566
O4 K1 K1 36.07(3) 5_566 5_566
O2 K1 K1 148.71(4) 5_667 5_566
Mg1 K1 K1 115.759(18) . 5_566
K1 K1 K1 98.34(2) 5_567 5_566
O3 Mg1 O3 180.0 . 5_667
O3 Mg1 O2 94.02(7) . .
O3 Mg1 O2 85.98(7) 5_667 .
O3 Mg1 O2 85.98(7) . 5_667
O3 Mg1 O2 94.02(7) 5_667 5_667
O2 Mg1 O2 180.000(1) . 5_667
O3 Mg1 N1 90.0 . 5_667
O3 Mg1 N1 90.0 5_667 5_667
O2 Mg1 N1 90.0 . 5_667
O2 Mg1 N1 90.0 5_667 5_667
O3 Mg1 N1 90.0 . .
O3 Mg1 N1 90.0 5_667 .
O2 Mg1 N1 90.0 . .
O2 Mg1 N1 90.0 5_667 .
N1 Mg1 N1 180.0 5_667 .
O3 Mg1 K1 134.92(5) . .
O3 Mg1 K1 45.08(5) 5_667 .
O2 Mg1 K1 131.06(5) . .
O2 Mg1 K1 48.94(5) 5_667 .
N1 Mg1 K1 90.0 5_667 .
N1 Mg1 K1 90.0 . .
O3 Mg1 K1 45.08(5) . 5_667
O3 Mg1 K1 134.92(5) 5_667 5_667
O2 Mg1 K1 48.94(5) . 5_667
O2 Mg1 K1 131.06(5) 5_667 5_667
N1 Mg1 K1 90.0 5_667 5_667
N1 Mg1 K1 90.0 . 5_667
K1 Mg1 K1 180.000(16) . 5_667
C3 O1 K1 126.99(3) . 3_545
C3 O1 K1 126.99(3) . 7_557
K1 O1 K1 106.01(5) 3_545 7_557
Mg1 O2 K1 98.11(6) . 5_667
Mg1 O3 K1 102.65(7) . 5_667
C1 O5 K1 148.16(10) . .
C4 O4 K1 126.07(3) . .
C4 O4 K1 126.07(3) . 5_566
K1 O4 K1 107.86(6) . 5_566
C1 N1 C1 118.71(19) . 2_657
C1 N1 Mg1 120.64(9) . .
C1 N1 Mg1 120.64(9) 2_657 .
C2 N2 C2 118.89(19) 2_556 .
C3 N3 C1 124.50(14) . .
C4 N4 C2 123.94(14) . .
O5 C1 N1 122.74(15) . .
O5 C1 N3 117.84(13) . .
N1 C1 N3 119.43(13) . .
O6 C2 N2 121.97(16) . .
O6 C2 N4 118.25(14) . .
N2 C2 N4 119.78(14) . .
O1 C3 N3 123.29(10) . 2_657
O1 C3 N3 123.29(10) . .
N3 C3 N3 113.4(2) 2_657 .
O4 C4 N4 123.18(10) . .
O4 C4 N4 123.18(10) . 2_556
N4 C4 N4 113.6(2) . 2_556

loop_
_geom_bond_atom_site_label_1
_geom_bond_atom_site_label_2
_geom_bond_distance
_geom_bond_site_symmetry_2
K1 O3 2.8007(18) 5_667
K1 O1 2.8459(11) 3_455
K1 O1 2.8459(11) 7_557
K1 O5 2.8796(12) 6_565
K1 O5 2.8796(12) .
K1 O4 2.8939(11) .
K1 O4 2.8939(11) 5_566
K1 O2 2.9393(18) 5_667
K1 Mg1 3.8592(5) .
K1 K1 4.5461(10) 5_567
K1 K1 4.6782(12) 5_566
Mg1 O3 2.1117(18) .
Mg1 O3 2.1117(18) 5_667
Mg1 O2 2.1203(17) .
Mg1 O2 2.1203(17) 5_667
Mg1 N1 2.2281(18) 5_667
Mg1 N1 2.2281(18) .
Mg1 K1 3.8592(5) 5_667
O1 C3 1.218(3) .
O1 K1 2.8459(11) 3_545
O1 K1 2.8459(11) 7_557
O2 K1 2.9393(18) 5_667
O3 K1 2.8007(18) 5_667
O5 C1 1.2347(19) .
O4 C4 1.217(3) .
O4 K1 2.8939(11) 5_566
O6 C2 1.2440(19) .
N1 C1 1.3601(17) .
N1 C1 1.3601(17) 2_657
N2 C2 1.3510(18) 2_556
N2 C2 1.3510(18) .
N3 C3 1.3648(18) .
N3 C1 1.385(2) .
N4 C4 1.3679(18) .
N4 C2 1.382(2) .
C3 N3 1.3648(18) 2_657
C4 N4 1.3679(18) 2_556
